data_4132662
loop_
_publ_author_name
'Pranckevicius, Conor'
'Jimen\'ez-Halla, J Oscar C'
'Kirsch, Marius'
'Krummenacher, Ivo'
'Braunschweig, Holger'

_publ_section_title
;
 Complexation and Release of N-Heterocyclic Carbene-Aminoborylene Ligands
 from Group VI and VIII Metals.
;
_journal_issue 33
_journal_name_full 'Journal of the American Chemical Society'
_journal_page_first 10524
_journal_page_last 10529
_journal_paper_doi 10.1021/jacs.8b05398
_journal_volume 140
_journal_year 2018
_chemical_formula_moiety 'C30 H34 B N3 O5 W'
_chemical_formula_sum 'C30 H34 B N3 O5 W'
_chemical_formula_weight 711.26
_space_group_crystal_system monoclinic
_space_group_IT_number 14
_space_group_name_Hall '-P 2yn'
_space_group_name_H-M_alt 'P 1 21/n 1'
_atom_sites_solution_hydrogens geom
_audit_creation_method SHELXL-2014/7
_cell_angle_alpha 90
_cell_angle_beta 110.349(10)
_cell_angle_gamma 90
_cell_formula_units_Z 4
_cell_length_a 17.230(5)
_cell_length_b 10.613(3)
_cell_length_c 17.382(5)
_cell_measurement_reflns_used 9859
_cell_measurement_temperature 100(2)
_cell_measurement_theta_max 29.73
_cell_measurement_theta_min 2.39
_cell_volume 2980.1(15)
_computing_cell_refinement 'Saint+ ver. 7.68A (Bruker AXS)'
_computing_data_collection 'APEX2 ver. 2014.9 (Bruker AXS)'
_computing_data_reduction 'Saint+ ver. 7.68A (Bruker AXS)'
_computing_molecular_graphics 'Mercury 2017'
_computing_publication_material 'SHELXL-2014/6 (Sheldrick, 2014)'
_computing_structure_refinement 'SHELXL-2014/7 (Sheldrick, 2014)'
_computing_structure_solution 'SHELXL-2014/6 (Sheldrick, 2014)'
_diffrn_ambient_temperature 100(2)
_diffrn_measured_fraction_theta_full 0.999
_diffrn_measured_fraction_theta_max 0.995
_diffrn_measurement_device_type 'Bruker APEX-II CCD'
_diffrn_measurement_method '\f and \w scans'
_diffrn_radiation_type MoK\a
_diffrn_radiation_wavelength 0.71073
_diffrn_reflns_av_R_equivalents 0.0646
_diffrn_reflns_av_unetI/netI 0.0431
_diffrn_reflns_Laue_measured_fraction_full 0.999
_diffrn_reflns_Laue_measured_fraction_max 0.995
_diffrn_reflns_limit_h_max 21
_diffrn_reflns_limit_h_min -24
_diffrn_reflns_limit_k_max 15
_diffrn_reflns_limit_k_min -14
_diffrn_reflns_limit_l_max 24
_diffrn_reflns_limit_l_min -24
_diffrn_reflns_number 68302
_diffrn_reflns_point_group_measured_fraction_full 0.999
_diffrn_reflns_point_group_measured_fraction_max 0.995
_diffrn_reflns_theta_full 25.242
_diffrn_reflns_theta_max 30.610
_diffrn_reflns_theta_min 2.290
_diffrn_source 'sealed tube'
_exptl_absorpt_coefficient_mu 3.918
_exptl_absorpt_correction_T_max 0.7461
_exptl_absorpt_correction_T_min 0.6294
_exptl_absorpt_correction_type multi-scan
_exptl_absorpt_process_details sadabs
_exptl_crystal_colour yellow
_exptl_crystal_density_diffrn 1.585
_exptl_crystal_description block
_exptl_crystal_F_000 1416
_exptl_crystal_size_max 0.08
_exptl_crystal_size_mid 0.08
_exptl_crystal_size_min 0.05
_refine_diff_density_max 0.686
_refine_diff_density_min -1.037
_refine_diff_density_rms 0.137
_refine_ls_extinction_method none
_refine_ls_goodness_of_fit_ref 1.024
_refine_ls_hydrogen_treatment constr
_refine_ls_matrix_type full
_refine_ls_number_parameters 369
_refine_ls_number_reflns 9140
_refine_ls_number_restraints 0
_refine_ls_restrained_S_all 1.024
_refine_ls_R_factor_all 0.0482
_refine_ls_R_factor_gt 0.0265
_refine_ls_shift/su_max 0.007
_refine_ls_shift/su_mean 0.000
_refine_ls_structure_factor_coef Fsqd
_refine_ls_weighting_details 'w=1/[\s^2^(Fo^2^)+(0.0120P)^2^+2.9861P] where P=(Fo^2^+2Fc^2^)/3'
_refine_ls_weighting_scheme calc
_refine_ls_wR_factor_gt 0.0422
_refine_ls_wR_factor_ref 0.0469
_reflns_Friedel_coverage 0.000
_reflns_number_gt 7171
_reflns_number_total 9140
_reflns_threshold_expression 'I > 2\s(I)'
_cod_data_source_file ja8b05398_si_002.cif
_cod_data_source_block copr010_0m
_cod_original_cell_volume 2980.3(15)
_cod_original_sg_symbol_H-M 'P 21/n'
_cod_database_code 4132662
_shelx_shelxl_version_number 2014/7
_shelx_space_group_comment
;
The symmetry employed for this shelxl refinement is uniquely defined
by the following loop, which should always be used as a source of
symmetry information in preference to the above space-group names.
They are only intended as comments.
;

loop_
_space_group_symop_operation_xyz
'x, y, z'
'-x+1/2, y+1/2, -z+1/2'
'-x, -y, -z'
'x-1/2, -y-1/2, z-1/2'

loop_
_atom_site_label
_atom_site_type_symbol
_atom_site_fract_x
_atom_site_fract_y
_atom_site_fract_z
_atom_site_U_iso_or_equiv
_atom_site_adp_type
_atom_site_occupancy
_atom_site_site_symmetry_order
_atom_site_calc_flag
_atom_site_refinement_flags_posn
_atom_site_refinement_flags_adp
W1 W 0.52377(2) 0.81393(2) 0.76766(2) 0.01109(3) Uani 1 1 d . .
O1 O 0.54670(12) 1.10689(17) 0.79435(13) 0.0292(5) Uani 1 1 d . .
O2 O 0.33630(11) 0.90575(18) 0.69509(13) 0.0302(5) Uani 1 1 d . .
O3 O 0.53851(11) 0.78381(16) 0.59266(10) 0.0195(4) Uani 1 1 d . .
O4 O 0.72011(10) 0.81154(17) 0.84455(11) 0.0217(4) Uani 1 1 d . .
O5 O 0.54405(12) 0.7247(2) 0.94738(12) 0.0325(5) Uani 1 1 d . .
N1 N 0.45501(11) 0.45280(18) 0.61849(11) 0.0114(4) Uani 1 1 d . .
N2 N 0.58348(11) 0.48034(17) 0.69428(12) 0.0117(4) Uani 1 1 d . .
N3 N 0.41562(12) 0.54633(18) 0.77748(12) 0.0131(4) Uani 1 1 d . .
C1 C 0.54138(15) 0.9989(2) 0.78497(16) 0.0198(5) Uani 1 1 d . .
C2 C 0.40261(16) 0.8674(2) 0.72210(16) 0.0187(5) Uani 1 1 d . .
C3 C 0.53146(14) 0.8003(2) 0.65535(14) 0.0139(5) Uani 1 1 d . .
C4 C 0.64951(15) 0.8025(2) 0.81492(14) 0.0152(5) Uani 1 1 d . .
C5 C 0.53298(15) 0.7633(2) 0.88289(16) 0.0187(5) Uani 1 1 d . .
B1 B 0.47452(15) 0.6002(2) 0.74774(15) 0.0106(5) Uani 1 1 d . .
C7 C 0.50466(13) 0.5075(2) 0.69021(14) 0.0101(4) Uani 1 1 d . .
C8 C 0.36539(13) 0.4395(2) 0.58816(13) 0.0116(4) Uani 1 1 d . .
C9 C 0.33257(14) 0.3188(2) 0.58812(14) 0.0147(4) Uani 1 1 d . .
C10 C 0.38505(16) 0.2024(2) 0.61551(17) 0.0232(6) Uani 1 1 d . .
H5 H 0.3543 0.1395 0.6325 0.035 Uiso 1 1 calc R U
H4 H 0.4343 0.2232 0.6607 0.035 Uiso 1 1 calc R U
H3 H 0.3999 0.1705 0.5708 0.035 Uiso 1 1 calc R U
C11 C 0.24652(15) 0.3077(3) 0.56091(14) 0.0187(5) Uani 1 1 d . .
H6 H 0.2234 0.2286 0.5610 0.022 Uiso 1 1 calc R U
C12 C 0.19418(15) 0.4103(2) 0.53368(15) 0.0186(5) Uani 1 1 d . .
C13 C 0.10167(15) 0.3963(3) 0.50919(18) 0.0299(7) Uani 1 1 d . .
H8 H 0.0864 0.3105 0.4936 0.045 Uiso 1 1 calc R U
H9 H 0.0748 0.4509 0.4637 0.045 Uiso 1 1 calc R U
H7 H 0.0850 0.4184 0.5547 0.045 Uiso 1 1 calc R U
C14 C 0.22931(14) 0.5265(2) 0.53045(15) 0.0170(5) Uani 1 1 d . .
H10 H 0.1949 0.5955 0.5104 0.020 Uiso 1 1 calc R U
C15 C 0.31484(14) 0.5430(2) 0.55642(14) 0.0125(4) Uani 1 1 d . .
C16 C 0.34971(15) 0.6702(2) 0.54924(15) 0.0175(5) Uani 1 1 d . .
H11 H 0.3066 0.7228 0.5141 0.026 Uiso 1 1 calc R U
H13 H 0.3928 0.6611 0.5264 0.026 Uiso 1 1 calc R U
H12 H 0.3721 0.7080 0.6026 0.026 Uiso 1 1 calc R U
C17 C 0.50284(14) 0.3929(2) 0.57978(15) 0.0153(5) Uani 1 1 d . .
H14 H 0.4835 0.3500 0.5301 0.018 Uiso 1 1 calc R U
C18 C 0.58209(14) 0.4084(2) 0.62740(14) 0.0149(5) Uani 1 1 d . .
H15 H 0.6280 0.3766 0.6174 0.018 Uiso 1 1 calc R U
C19 C 0.66175(14) 0.5114(2) 0.75721(15) 0.0135(5) Uani 1 1 d . .
C20 C 0.67794(15) 0.4690(2) 0.83753(15) 0.0159(5) Uani 1 1 d . .
C21 C 0.75701(15) 0.4898(2) 0.89410(16) 0.0191(5) Uani 1 1 d . .
H16 H 0.7688 0.4638 0.9481 0.023 Uiso 1 1 calc R U
C22 C 0.81896(15) 0.5480(2) 0.87289(17) 0.0205(5) Uani 1 1 d . .
C23 C 0.80008(15) 0.5874(2) 0.79286(17) 0.0197(5) Uani 1 1 d . .
H17 H 0.8411 0.6264 0.7780 0.024 Uiso 1 1 calc R U
C24 C 0.72216(14) 0.5711(2) 0.73352(15) 0.0157(5) Uani 1 1 d . .
C25 C 0.70838(16) 0.6204(3) 0.64848(16) 0.0220(5) Uani 1 1 d . .
H20 H 0.6501 0.6225 0.6176 0.033 Uiso 1 1 calc R U
H19 H 0.7355 0.5662 0.6215 0.033 Uiso 1 1 calc R U
H18 H 0.7308 0.7039 0.6521 0.033 Uiso 1 1 calc R U
C26 C 0.90411(15) 0.5681(3) 0.93532(18) 0.0293(6) Uani 1 1 d . .
H22 H 0.9449 0.5546 0.9100 0.044 Uiso 1 1 calc R U
H23 H 0.9131 0.5098 0.9798 0.044 Uiso 1 1 calc R U
H21 H 0.9086 0.6527 0.9559 0.044 Uiso 1 1 calc R U
C27 C 0.61530(16) 0.4013(2) 0.86417(16) 0.0231(6) Uani 1 1 d . .
H26 H 0.6430 0.3561 0.9141 0.035 Uiso 1 1 calc R U
H25 H 0.5851 0.3430 0.8222 0.035 Uiso 1 1 calc R U
H24 H 0.5777 0.4612 0.8733 0.035 Uiso 1 1 calc R U
C28 C 0.36179(15) 0.6212(2) 0.80993(16) 0.0188(5) Uani 1 1 d . .
H29 H 0.3841 0.7057 0.8222 0.023 Uiso 1 1 calc R U
H28 H 0.3616 0.5837 0.8607 0.023 Uiso 1 1 calc R U
C29 C 0.27324(16) 0.6289(3) 0.74973(18) 0.0265(6) Uani 1 1 d . .
H30 H 0.2732 0.6640 0.6988 0.040 Uiso 1 1 calc R U
H32 H 0.2411 0.6815 0.7722 0.040 Uiso 1 1 calc R U
H31 H 0.2496 0.5459 0.7402 0.040 Uiso 1 1 calc R U
C30 C 0.39784(15) 0.4099(2) 0.77761(15) 0.0168(5) Uani 1 1 d . .
H36 H 0.4345 0.3646 0.7558 0.020 Uiso 1 1 calc R U
H37 H 0.3415 0.3948 0.7412 0.020 Uiso 1 1 calc R U
C31 C 0.40791(18) 0.3569(3) 0.86190(16) 0.0249(6) Uani 1 1 d . .
H34 H 0.4582 0.3884 0.9015 0.037 Uiso 1 1 calc R U
H35 H 0.4102 0.2666 0.8603 0.037 Uiso 1 1 calc R U
H33 H 0.3617 0.3823 0.8771 0.037 Uiso 1 1 calc R U

loop_
_atom_site_aniso_label
_atom_site_aniso_U_11
_atom_site_aniso_U_22
_atom_site_aniso_U_33
_atom_site_aniso_U_23
_atom_site_aniso_U_13
_atom_site_aniso_U_12
W1 0.01146(4) 0.00930(4) 0.01176(4) -0.00132(4) 0.00310(3) -0.00018(4)
O1 0.0365(12) 0.0135(9) 0.0361(12) -0.0049(8) 0.0106(10) -0.0020(8)
O2 0.0176(10) 0.0254(10) 0.0455(13) 0.0027(9) 0.0085(9) 0.0066(8)
O3 0.0204(9) 0.0238(10) 0.0139(9) 0.0003(7) 0.0052(7) 0.0015(7)
O4 0.0132(8) 0.0209(9) 0.0275(10) -0.0066(8) 0.0025(7) -0.0005(8)
O5 0.0322(11) 0.0483(13) 0.0175(10) 0.0055(9) 0.0093(9) 0.0059(10)
N1 0.0081(9) 0.0137(9) 0.0110(9) -0.0009(8) 0.0014(7) 0.0003(7)
N2 0.0097(9) 0.0129(9) 0.0101(9) -0.0019(7) 0.0004(8) 0.0016(7)
N3 0.0146(9) 0.0133(9) 0.0122(10) -0.0013(8) 0.0055(8) 0.0000(8)
C1 0.0200(13) 0.0177(12) 0.0219(14) -0.0009(10) 0.0076(11) 0.0004(10)
C2 0.0202(13) 0.0121(11) 0.0235(14) -0.0004(10) 0.0072(11) 0.0007(10)
C3 0.0108(10) 0.0117(11) 0.0167(12) 0.0017(9) 0.0018(9) -0.0008(9)
C4 0.0186(12) 0.0115(11) 0.0150(11) -0.0027(9) 0.0052(9) 0.0005(10)
C5 0.0174(12) 0.0210(12) 0.0184(13) -0.0032(10) 0.0071(10) 0.0000(10)
B1 0.0097(11) 0.0121(12) 0.0081(12) 0.0003(9) 0.0006(10) 0.0018(9)
C7 0.0097(10) 0.0083(10) 0.0102(11) 0.0010(8) 0.0007(9) -0.0003(8)
C8 0.0081(10) 0.0159(11) 0.0095(10) -0.0023(9) 0.0015(9) -0.0020(9)
C9 0.0169(11) 0.0145(11) 0.0107(10) -0.0003(10) 0.0024(9) 0.0000(10)
C10 0.0250(13) 0.0147(13) 0.0265(14) -0.0026(11) 0.0045(11) -0.0033(10)
C11 0.0180(11) 0.0227(12) 0.0137(11) -0.0025(11) 0.0034(9) -0.0092(11)
C12 0.0122(11) 0.0292(14) 0.0130(12) -0.0001(10) 0.0023(10) -0.0050(10)
C13 0.0116(12) 0.0482(19) 0.0268(15) 0.0036(13) 0.0028(11) -0.0059(12)
C14 0.0126(11) 0.0245(13) 0.0124(12) 0.0023(10) 0.0023(10) 0.0036(10)
C15 0.0123(11) 0.0162(11) 0.0084(10) -0.0003(9) 0.0027(9) -0.0005(9)
C16 0.0159(11) 0.0174(12) 0.0149(11) 0.0041(10) 0.0000(9) 0.0005(10)
C17 0.0147(11) 0.0188(12) 0.0129(11) -0.0061(9) 0.0052(10) 0.0024(9)
C18 0.0129(11) 0.0177(12) 0.0138(12) -0.0058(9) 0.0042(9) 0.0022(9)
C19 0.0083(10) 0.0121(11) 0.0153(12) -0.0040(9) -0.0020(9) 0.0025(8)
C20 0.0149(11) 0.0109(11) 0.0173(12) -0.0017(9) -0.0001(10) 0.0017(9)
C21 0.0188(12) 0.0118(11) 0.0169(13) -0.0010(9) -0.0063(10) 0.0030(9)
C22 0.0130(12) 0.0099(11) 0.0289(14) -0.0069(10) -0.0052(10) 0.0029(9)
C23 0.0099(11) 0.0158(12) 0.0305(15) -0.0076(10) 0.0034(11) 0.0000(9)
C24 0.0123(11) 0.0133(11) 0.0206(13) -0.0047(10) 0.0044(10) 0.0022(9)
C25 0.0178(13) 0.0257(14) 0.0238(14) -0.0008(11) 0.0090(11) -0.0020(11)
C26 0.0139(12) 0.0234(14) 0.0367(17) -0.0066(13) -0.0088(12) 0.0015(11)
C27 0.0203(13) 0.0235(13) 0.0190(13) 0.0067(11) -0.0014(11) -0.0030(11)
C28 0.0206(13) 0.0229(13) 0.0179(13) -0.0003(10) 0.0131(11) -0.0009(10)
C29 0.0199(13) 0.0272(15) 0.0369(17) -0.0020(13) 0.0155(13) -0.0004(12)
C30 0.0193(12) 0.0150(12) 0.0157(12) -0.0003(9) 0.0057(10) -0.0052(9)
C31 0.0293(15) 0.0265(14) 0.0185(13) 0.0051(11) 0.0077(12) -0.0064(11)

loop_
_atom_type_symbol
_atom_type_description
_atom_type_scat_dispersion_real
_atom_type_scat_dispersion_imag
_atom_type_scat_source
C C 0.0033 0.0016 'International Tables Vol C Tables 4.2.6.8 and 6.1.1.4'
H H 0.0000 0.0000 'International Tables Vol C Tables 4.2.6.8 and 6.1.1.4'
N N 0.0061 0.0033 'International Tables Vol C Tables 4.2.6.8 and 6.1.1.4'
O O 0.0106 0.0060 'International Tables Vol C Tables 4.2.6.8 and 6.1.1.4'
W W -0.8490 6.8722 'International Tables Vol C Tables 4.2.6.8 and 6.1.1.4'
B B 0.0013 0.0007 'International Tables Vol C Tables 4.2.6.8 and 6.1.1.4'

loop_
_geom_angle_atom_site_label_1
_geom_angle_atom_site_label_2
_geom_angle_atom_site_label_3
_geom_angle
C1 W1 C3 99.20(10)
C1 W1 C5 99.00(10)
C3 W1 C5 158.97(10)
C1 W1 C4 85.02(10)
C3 W1 C4 88.12(9)
C5 W1 C4 83.04(10)
C1 W1 C2 82.31(10)
C3 W1 C2 92.71(10)
C5 W1 C2 100.10(10)
C4 W1 C2 167.27(10)
C1 W1 B1 168.10(9)
C3 W1 B1 86.06(9)
C5 W1 B1 78.14(9)
C4 W1 B1 105.92(9)
C2 W1 B1 86.80(9)
C7 N1 C17 110.31(18)
C7 N1 C8 128.20(19)
C17 N1 C8 120.98(19)
C7 N2 C18 110.26(19)
C7 N2 C19 129.72(19)
C18 N2 C19 119.96(18)
B1 N3 C28 123.4(2)
B1 N3 C30 124.93(19)
C28 N3 C30 111.64(19)
O1 C1 W1 176.0(2)
O2 C2 W1 175.0(2)
O3 C3 W1 174.9(2)
O4 C4 W1 171.3(2)
O5 C5 W1 172.5(2)
N3 B1 C7 114.1(2)
N3 B1 W1 126.32(16)
C7 B1 W1 119.43(15)
N2 C7 N1 104.62(18)
N2 C7 B1 128.7(2)
N1 C7 B1 126.04(19)
C15 C8 C9 121.7(2)
C15 C8 N1 120.4(2)
C9 C8 N1 117.8(2)
C11 C9 C8 117.3(2)
C11 C9 C10 119.2(2)
C8 C9 C10 123.5(2)
C9 C10 H5 109.5
C9 C10 H4 109.5
H5 C10 H4 109.5
C9 C10 H3 109.5
H5 C10 H3 109.5
H4 C10 H3 109.5
C12 C11 C9 122.5(2)
C12 C11 H6 118.8
C9 C11 H6 118.8
C14 C12 C11 118.1(2)
C14 C12 C13 120.7(2)
C11 C12 C13 121.1(2)
C12 C13 H8 109.5
C12 C13 H9 109.5
H8 C13 H9 109.5
C12 C13 H7 109.5
H8 C13 H7 109.5
H9 C13 H7 109.5
C12 C14 C15 121.8(2)
C12 C14 H10 119.1
C15 C14 H10 119.1
C8 C15 C14 118.3(2)
C8 C15 C16 122.0(2)
C14 C15 C16 119.7(2)
C15 C16 H11 109.5
C15 C16 H13 109.5
H11 C16 H13 109.5
C15 C16 H12 109.5
H11 C16 H12 109.5
H13 C16 H12 109.5
C18 C17 N1 107.1(2)
C18 C17 H14 126.4
N1 C17 H14 126.4
C17 C18 N2 107.7(2)
C17 C18 H15 126.2
N2 C18 H15 126.2
C24 C19 C20 122.0(2)
C24 C19 N2 118.3(2)
C20 C19 N2 119.4(2)
C21 C20 C19 117.4(2)
C21 C20 C27 119.4(2)
C19 C20 C27 123.2(2)
C22 C21 C20 122.4(2)
C22 C21 H16 118.8
C20 C21 H16 118.8
C23 C22 C21 118.0(2)
C23 C22 C26 120.9(2)
C21 C22 C26 121.2(2)
C22 C23 C24 122.6(2)
C22 C23 H17 118.7
C24 C23 H17 118.7
C23 C24 C19 117.6(2)
C23 C24 C25 117.8(2)
C19 C24 C25 124.5(2)
C24 C25 H20 109.5
C24 C25 H19 109.5
H20 C25 H19 109.5
C24 C25 H18 109.5
H20 C25 H18 109.5
H19 C25 H18 109.5
C22 C26 H22 109.5
C22 C26 H23 109.5
H22 C26 H23 109.5
C22 C26 H21 109.5
H22 C26 H21 109.5
H23 C26 H21 109.5
C20 C27 H26 109.5
C20 C27 H25 109.5
H26 C27 H25 109.5
C20 C27 H24 109.5
H26 C27 H24 109.5
H25 C27 H24 109.5
N3 C28 C29 112.3(2)
N3 C28 H29 109.1
C29 C28 H29 109.1
N3 C28 H28 109.1
C29 C28 H28 109.1
H29 C28 H28 107.9
C28 C29 H30 109.5
C28 C29 H32 109.5
H30 C29 H32 109.5
C28 C29 H31 109.5
H30 C29 H31 109.5
H32 C29 H31 109.5
N3 C30 C31 114.1(2)
N3 C30 H36 108.7
C31 C30 H36 108.7
N3 C30 H37 108.7
C31 C30 H37 108.7
H36 C30 H37 107.6
C30 C31 H34 109.5
C30 C31 H35 109.5
H34 C31 H35 109.5
C30 C31 H33 109.5
H34 C31 H33 109.5
H35 C31 H33 109.5

loop_
_geom_bond_atom_site_label_1
_geom_bond_atom_site_label_2
_geom_bond_distance
W1 C1 1.993(3)
W1 C3 2.007(2)
W1 C5 2.026(3)
W1 C4 2.036(2)
W1 C2 2.039(3)
W1 B1 2.405(3)
O1 C1 1.157(3)
O2 C2 1.148(3)
O3 C3 1.151(3)
O4 C4 1.148(3)
O5 C5 1.145(3)
N1 C7 1.372(3)
N1 C17 1.386(3)
N1 C8 1.455(3)
N2 C7 1.366(3)
N2 C18 1.384(3)
N2 C19 1.448(3)
N3 B1 1.410(3)
N3 C28 1.475(3)
N3 C30 1.480(3)
B1 C7 1.612(3)
C8 C15 1.392(3)
C8 C9 1.400(3)
C9 C11 1.396(3)
C9 C10 1.507(3)
C10 H5 0.9600
C10 H4 0.9600
C10 H3 0.9600
C11 C12 1.388(4)
C11 H6 0.9300
C12 C14 1.384(3)
C12 C13 1.507(3)
C13 H8 0.9600
C13 H9 0.9600
C13 H7 0.9600
C14 C15 1.394(3)
C14 H10 0.9300
C15 C16 1.500(3)
C16 H11 0.9600
C16 H13 0.9600
C16 H12 0.9600
C17 C18 1.338(3)
C17 H14 0.9300
C18 H15 0.9300
C19 C24 1.398(3)
C19 C20 1.399(3)
C20 C21 1.393(3)
C20 C27 1.498(3)
C21 C22 1.389(4)
C21 H16 0.9300
C22 C23 1.379(4)
C22 C26 1.506(3)
C23 C24 1.390(3)
C23 H17 0.9300
C24 C25 1.507(4)
C25 H20 0.9600
C25 H19 0.9600
C25 H18 0.9600
C26 H22 0.9600
C26 H23 0.9600
C26 H21 0.9600
C27 H26 0.9600
C27 H25 0.9600
C27 H24 0.9600
C28 C29 1.523(4)
C28 H29 0.9700
C28 H28 0.9700
C29 H30 0.9600
C29 H32 0.9600
C29 H31 0.9600
C30 C31 1.522(3)
C30 H36 0.9700
C30 H37 0.9700
C31 H34 0.9600
C31 H35 0.9600
C31 H33 0.9600

loop_
_geom_torsion_atom_site_label_1
_geom_torsion_atom_site_label_2
_geom_torsion_atom_site_label_3
_geom_torsion_atom_site_label_4
_geom_torsion
C28 N3 B1 C7 -161.5(2)
C30 N3 B1 C7 16.3(3)
C28 N3 B1 W1 14.1(3)
C30 N3 B1 W1 -168.11(17)
C18 N2 C7 N1 -1.2(2)
C19 N2 C7 N1 -178.5(2)
C18 N2 C7 B1 -172.6(2)
C19 N2 C7 B1 10.1(4)
C17 N1 C7 N2 0.3(2)
C8 N1 C7 N2 172.1(2)
C17 N1 C7 B1 172.0(2)
C8 N1 C7 B1 -16.2(4)
N3 B1 C7 N2 -131.3(2)
W1 B1 C7 N2 52.8(3)
N3 B1 C7 N1 59.1(3)
W1 B1 C7 N1 -116.9(2)
C7 N1 C8 C15 74.6(3)
C17 N1 C8 C15 -114.4(2)
C7 N1 C8 C9 -108.7(3)
C17 N1 C8 C9 62.3(3)
C15 C8 C9 C11 -5.0(3)
N1 C8 C9 C11 178.4(2)
C15 C8 C9 C10 174.9(2)
N1 C8 C9 C10 -1.7(3)
C8 C9 C11 C12 0.8(4)
C10 C9 C11 C12 -179.1(2)
C9 C11 C12 C14 2.8(4)
C9 C11 C12 C13 -176.5(2)
C11 C12 C14 C15 -2.4(4)
C13 C12 C14 C15 176.9(2)
C9 C8 C15 C14 5.4(3)
N1 C8 C15 C14 -178.0(2)
C9 C8 C15 C16 -174.3(2)
N1 C8 C15 C16 2.2(3)
C12 C14 C15 C8 -1.6(4)
C12 C14 C15 C16 178.1(2)
C7 N1 C17 C18 0.8(3)
C8 N1 C17 C18 -171.7(2)
N1 C17 C18 N2 -1.5(3)
C7 N2 C18 C17 1.8(3)
C19 N2 C18 C17 179.4(2)
C7 N2 C19 C24 -127.8(2)
C18 N2 C19 C24 55.1(3)
C7 N2 C19 C20 59.0(3)
C18 N2 C19 C20 -118.0(2)
C24 C19 C20 C21 0.7(3)
N2 C19 C20 C21 173.6(2)
C24 C19 C20 C27 -178.1(2)
N2 C19 C20 C27 -5.3(3)
C19 C20 C21 C22 -1.1(3)
C27 C20 C21 C22 177.7(2)
C20 C21 C22 C23 0.8(4)
C20 C21 C22 C26 -179.4(2)
C21 C22 C23 C24 0.1(4)
C26 C22 C23 C24 -179.7(2)
C22 C23 C24 C19 -0.5(4)
C22 C23 C24 C25 178.8(2)
C20 C19 C24 C23 0.1(3)
N2 C19 C24 C23 -172.8(2)
C20 C19 C24 C25 -179.1(2)
N2 C19 C24 C25 7.9(3)
B1 N3 C28 C29 104.6(3)
C30 N3 C28 C29 -73.4(3)
B1 N3 C30 C31 123.5(2)
C28 N3 C30 C31 -58.5(3)
